data_7123127
loop_
_publ_author_name
'Simpkins, N. S.'
'Peczkowski, Gary R.'
'Craven, Philip'
'Stead, Darren'

_publ_section_title
;
 2,7-Diazabicyclo[2.2.1]heptanes: Novel Asymmetric Access and Controlled
 Bridge-Opening
;
_journal_name_full 'Chemical Communications'
_journal_paper_doi 10.1039/C8CC10263E
_journal_year 2019
_chemical_absolute_configuration ad
_chemical_formula_moiety 'C26 H24 N2 O4 S'
_chemical_formula_sum 'C26 H24 N2 O4 S'
_chemical_formula_weight 460.53
_space_group_crystal_system monoclinic
_space_group_IT_number 4
_space_group_name_Hall 'P 2yb'
_space_group_name_H-M_alt 'P 1 21 1'
_symmetry_space_group_name_Hall 'P 2yb'
_symmetry_space_group_name_H-M 'P 1 21 1'
_atom_sites_solution_hydrogens geom
_atom_sites_solution_primary dual
_audit_creation_date 2018-01-19
_audit_creation_method
;
Olex2 1.2
(compiled 2017.08.10 svn.r3458 for OlexSys, GUI svn.r5381)
;
_audit_update_record
;
2018-11-21 deposited with the CCDC.    2019-03-08 downloaded from the CCDC.
;
_cell_angle_alpha 90
_cell_angle_beta 96.9580(10)
_cell_angle_gamma 90
_cell_formula_units_Z 2
_cell_length_a 7.27000(10)
_cell_length_b 11.16340(10)
_cell_length_c 14.17310(10)
_cell_measurement_reflns_used 17885
_cell_measurement_temperature 100.01(10)
_cell_measurement_theta_max 73.6810
_cell_measurement_theta_min 3.9560
_cell_volume 1141.79(2)
_computing_cell_refinement 'CrysAlisPro 1.171.38.43f (Rigaku OD, 2015)'
_computing_data_collection 'CrysAlisPro 1.171.38.43f (Rigaku OD, 2015)'
_computing_data_reduction 'CrysAlisPro 1.171.38.43f (Rigaku OD, 2015)'
_computing_molecular_graphics 'Olex2 (Dolomanov et al., 2009)'
_computing_publication_material 'Olex2 (Dolomanov et al., 2009)'
_computing_structure_refinement 'ShelXL (Sheldrick, 2015)'
_computing_structure_solution 'ShelXT (Sheldrick, 2015)'
_diffrn_ambient_environment N~2~
_diffrn_ambient_temperature 100.01(10)
_diffrn_detector 'CCD plate'
_diffrn_detector_area_resol_mean 5.1768
_diffrn_detector_type Atlas
_diffrn_measured_fraction_theta_full 0.996
_diffrn_measured_fraction_theta_max 0.997
_diffrn_measurement_details
;
List of Runs (angles in degrees, time in seconds):

  # Type    Start    End  Width  t~exp~   \w     \q     \k     \f   Frames
#--------------------------------------------------------------------------
  1  \w    -75.00  34.00   1.00    1.00    --  -42.02  77.00  60.00  109
  2  \w   -114.00 -14.00   1.00    1.00    --  -42.02 -57.00 150.00  100
  3  \w   -114.00 -14.00   1.00    1.00    --  -42.02 -57.00-120.00  100
  4  \w     17.00 116.00   1.00    1.00    --   42.02  38.00-120.00   99
  5  \w     23.00  98.00   1.00    1.00    --   42.02-125.00-150.00   75
  6  \w     94.00 178.00   1.00    1.00    --  105.92 125.00  60.00   84
  7  \w     94.00 178.00   1.00    1.00    --  105.92 125.00 150.00   84
  8  \w     73.00 178.00   1.00    1.00    --  105.92  77.00 -60.00  105
  9  \w     77.00 178.00   1.00    1.00    --  105.92  61.00-120.00  101
 10  \w     77.00 178.00   1.00    1.00    --  105.92  61.00 -90.00  101
 11  \w     80.00 178.00   1.00    1.00    --  105.92  45.00 -30.00   98
 12  \w     73.00 178.00   1.00    1.00    --  105.92  77.00-180.00  105
 13  \w     77.00 178.00   1.00    1.00    --  105.92  61.00 -60.00  101
 14  \w     73.00 178.00   1.00    1.00    --  105.92  77.00-120.00  105
 15  \w     73.00 178.00   1.00    1.00    --  105.92  77.00 -90.00  105
 16  \w     80.00 178.00   1.00    1.00    --  105.92  45.00 -90.00   98
 17  \w     77.00 178.00   1.00    1.00    --  105.92  61.00-150.00  101
 18  \w     80.00 178.00   1.00    1.00    --  105.92  45.00   0.00   98
 19  \w     94.00 178.00   1.00    1.00    --  105.92 125.00-150.00   84
 20  \w     80.00 178.00   1.00    1.00    --  105.92  45.00-120.00   98
 21  \w     73.00 178.00   1.00    1.00    --  105.92  77.00-150.00  105
 22  \w     34.00 135.00   1.00    1.00    --  105.92 -61.00 150.00  101
 23  \w     77.00 178.00   1.00    1.00    --  105.92  61.00 -92.78  101
 24  \w    -67.00  32.00   1.00    1.00    --  -42.02  38.00 -30.00   99
 25  \w   -114.00 -14.00   1.00    1.00    --  -42.02 -57.00  30.00  100
 26  \w   -118.00  -9.00   1.00    1.00    --  -42.02 -77.00 120.00  109
 27  \w   -118.00  -9.00   1.00    1.00    --  -42.02 -77.00   0.00  109
 28  \w      9.00 118.00   1.00    1.00    --   42.02  77.00 -60.00  109
 29  \w     80.00 146.00   1.00    1.00    --  105.92  45.00  60.00   66
 30  \w     77.00 178.00   1.00    1.00    --  105.92  61.00 120.00  101
;
_diffrn_measurement_device 'four-circle diffractometer'
_diffrn_measurement_device_type 'SuperNova, Dual, Cu at zero, Atlas'
_diffrn_measurement_method '\w scans'
_diffrn_orient_matrix_type 'CrysAlisPro convention (1999,Acta A55,543-557)'
_diffrn_orient_matrix_UB_11 0.2134570000
_diffrn_orient_matrix_UB_12 0.0006994000
_diffrn_orient_matrix_UB_13 0.0152691000
_diffrn_orient_matrix_UB_21 0.0040377000
_diffrn_orient_matrix_UB_22 -0.0600719000
_diffrn_orient_matrix_UB_23 -0.0975860000
_diffrn_orient_matrix_UB_31 0.0007177000
_diffrn_orient_matrix_UB_32 0.1242205000
_diffrn_orient_matrix_UB_33 -0.0472810000
_diffrn_radiation_monochromator mirror
_diffrn_radiation_probe x-ray
_diffrn_radiation_type CuK\a
_diffrn_radiation_wavelength 1.54184
_diffrn_reflns_av_R_equivalents 0.0209
_diffrn_reflns_av_unetI/netI 0.0147
_diffrn_reflns_Laue_measured_fraction_full 0.996
_diffrn_reflns_Laue_measured_fraction_max 0.997
_diffrn_reflns_limit_h_max 8
_diffrn_reflns_limit_h_min -8
_diffrn_reflns_limit_k_max 13
_diffrn_reflns_limit_k_min -13
_diffrn_reflns_limit_l_max 17
_diffrn_reflns_limit_l_min -17
_diffrn_reflns_number 21276
_diffrn_reflns_point_group_measured_fraction_full 0.979
_diffrn_reflns_point_group_measured_fraction_max 0.975
_diffrn_reflns_theta_full 67.684
_diffrn_reflns_theta_max 72.109
_diffrn_reflns_theta_min 6.132
_diffrn_source 'micro-focus sealed X-ray tube'
_diffrn_source_type 'SuperNova (Cu) X-ray Source'
_exptl_absorpt_coefficient_mu 1.556
_exptl_absorpt_correction_T_max 1.000
_exptl_absorpt_correction_T_min 0.716
_exptl_absorpt_correction_type gaussian
_exptl_absorpt_process_details
;
CrysAlisPro 1.171.38.43f (Rigaku Oxford Diffraction, 2015)
Numerical absorption correction based on gaussian integration over
            a multifaceted crystal model
Empirical absorption correction using spherical harmonics,
 implemented in SCALE3 ABSPACK scaling algorithm.
;
_exptl_crystal_colour colourless
_exptl_crystal_colour_primary colourless
_exptl_crystal_density_diffrn 1.340
_exptl_crystal_description block
_exptl_crystal_F_000 484
_exptl_crystal_size_max 0.198
_exptl_crystal_size_mid 0.163
_exptl_crystal_size_min 0.12
_refine_diff_density_max 0.146
_refine_diff_density_min -0.125
_refine_diff_density_rms 0.029
_refine_ls_abs_structure_details
;
 Flack x determined using 1976 quotients [(I+)-(I-)]/[(I+)+(I-)]
 (Parsons, Flack and Wagner, Acta Cryst. B69 (2013) 249-259).
;
_refine_ls_abs_structure_Flack -0.004(6)
_refine_ls_extinction_method none
_refine_ls_goodness_of_fit_ref 1.030
_refine_ls_hydrogen_treatment constr
_refine_ls_matrix_type full
_refine_ls_number_parameters 345
_refine_ls_number_reflns 4388
_refine_ls_number_restraints 21
_refine_ls_restrained_S_all 1.034
_refine_ls_R_factor_all 0.0231
_refine_ls_R_factor_gt 0.0227
_refine_ls_shift/su_max 0.001
_refine_ls_shift/su_mean 0.000
_refine_ls_structure_factor_coef Fsqd
_refine_ls_weighting_details 'w=1/[\s^2^(Fo^2^)+(0.0350P)^2^+0.1560P] where P=(Fo^2^+2Fc^2^)/3'
_refine_ls_weighting_scheme calc
_refine_ls_wR_factor_gt 0.0576
_refine_ls_wR_factor_ref 0.0582
_reflns_Friedel_coverage 0.857
_reflns_Friedel_fraction_full 0.960
_reflns_Friedel_fraction_max 0.951
_reflns_number_gt 4322
_reflns_number_total 4388
_reflns_threshold_expression 'I > 2\s(I)'
_cod_data_source_file c8cc10263e3.cif
_cod_data_source_block 2f
_cod_database_code 7123127
_shelxl_version_number 2014/6
_chemical_oxdiff_formula 'C26 H24 N2 O4 S1'
_shelx_space_group_comment
;
The symmetry employed for this shelxl refinement is uniquely defined
by the following loop, which should always be used as a source of
symmetry information in preference to the above space-group names.
They are only intended as comments.
;
_shelx_estimated_absorpt_t_max 0.835
_shelx_estimated_absorpt_t_min 0.748
_reflns_odcompleteness_completeness 99.63
_reflns_odcompleteness_iscentric 1
_reflns_odcompleteness_theta 66.97
_olex2_refinement_description
;
1. Fixed Uiso
 At 1.2 times of:
  All C(H) groups, All C(H,H) groups
 At 1.5 times of:
  All C(H,H,H) groups
2. Restrained distances
 C6-C7 = C6-C7'
 1.5 with sigma of 0.01
 C11'-C10'
 1.43 with sigma of 0.02
3. Rigid bond restraints
 C7, S8, C9, C10, C11, C7', S8'
 with sigma for 1-2 distances of 0.01 and sigma for 1-3 distances of 0.01
4. Uiso/Uaniso restraints and constraints
C7 \\sim C7': within 2A with sigma of 0.004 and sigma for terminal atoms of
0.004
5. Others
 Sof(C7')=Sof(S8')=Sof(C9')=Sof(H9')=Sof(C10')=Sof(H10')=Sof(C11')=Sof(H11')=1-
 FVAR(1)
 Sof(C7)=Sof(S8)=Sof(C9)=Sof(H9)=Sof(C10)=Sof(H10)=Sof(C11)=Sof(H11)=FVAR(1)
6.a Secondary CH2 refined with riding coordinates:
 C12(H12A,H12B), C13(H13A,H13B), C16(H16A,H16B), C23(H23A,H23B)
6.b Aromatic/amide H refined with riding coordinates:
 C9(H9), C10(H10), C11(H11), C9'(H9'), C10'(H10'), C11'(H11'), C18(H18),
 C19(H19), C20(H20), C21(H21), C22(H22), C25(H25), C26(H26), C27(H27), C28(H28),
  C29(H29)
6.c Idealised Me refined as rotating group:
 C15(H15A,H15B,H15C)
;
_olex2_submission_special_instructions 'No special instructions were received'
_oxdiff_exptl_absorpt_empirical_details
;
Empirical correction (ABSPACK) includes:
- Absorption correction using spherical harmonics
- Frame scaling
;
_oxdiff_exptl_absorpt_empirical_full_max 1.114
_oxdiff_exptl_absorpt_empirical_full_min 0.951

loop_
_space_group_symop_operation_xyz
'x, y, z'
'-x, y+1/2, -z'

loop_
_atom_site_label
_atom_site_type_symbol
_atom_site_fract_x
_atom_site_fract_y
_atom_site_fract_z
_atom_site_U_iso_or_equiv
_atom_site_adp_type
_atom_site_occupancy
_atom_site_site_symmetry_order
_atom_site_calc_flag
_atom_site_refinement_flags_posn
_atom_site_refinement_flags_adp
_atom_site_refinement_flags_occupancy
_atom_site_disorder_assembly
_atom_site_disorder_group
C1 C 0.6067(2) 0.46779(15) 0.71307(10) 0.0178(3) Uani 1 1 d . . . . .
O1 O 0.75945(15) 0.50858(12) 0.70732(8) 0.0222(2) Uani 1 1 d . . . . .
N2 N 0.58412(19) 0.36654(13) 0.76656(9) 0.0190(3) Uani 1 1 d . . . . .
C3 C 0.4129(2) 0.31437(16) 0.77150(11) 0.0198(3) Uani 1 1 d . . . . .
O3 O 0.38867(17) 0.23779(12) 0.82856(8) 0.0271(3) Uani 1 1 d . . . . .
C4 C 0.2519(2) 0.35340(16) 0.69774(11) 0.0194(3) Uani 1 1 d . . . . .
O4 O 0.11250(16) 0.29204(12) 0.68944(8) 0.0244(3) Uani 1 1 d . . . . .
N5 N 0.27465(18) 0.45295(13) 0.64569(9) 0.0180(3) Uani 1 1 d . . . . .
C6 C 0.4314(2) 0.53540(15) 0.67111(11) 0.0175(3) Uani 1 1 d D . . . .
C7 C 0.385(3) 0.6163(19) 0.7536(15) 0.018(2) Uani 0.639(3) 1 d D U P A 1
S8 S 0.5363(3) 0.7242(2) 0.79904(17) 0.0276(4) Uani 0.639(3) 1 d . U P A 1
C9 C 0.3964(18) 0.7600(9) 0.8846(6) 0.0320(18) Uani 0.639(3) 1 d . U P A 1
H9 H 0.4256 0.8187 0.9306 0.038 Uiso 0.639(3) 1 calc R . P A 1
C10 C 0.240(2) 0.6941(14) 0.8779(13) 0.028(2) Uani 0.639(3) 1 d . U P A 1
H10 H 0.1479 0.7034 0.9175 0.034 Uiso 0.639(3) 1 calc R . P A 1
C11 C 0.2328(18) 0.6083(14) 0.8027(10) 0.042(4) Uani 0.639(3) 1 d . U P A 1
H11 H 0.1369 0.5535 0.7887 0.050 Uiso 0.639(3) 1 calc R . P A 1
C7' C 0.387(6) 0.623(4) 0.746(3) 0.020(3) Uani 0.361(3) 1 d D U P A 2
S8' S 0.2096(7) 0.5991(5) 0.8102(4) 0.0205(6) Uani 0.361(3) 1 d . U P A 2
C9' C 0.272(4) 0.716(3) 0.883(2) 0.026(4) Uani 0.361(3) 1 d . . P A 2
H9' H 0.2080 0.7377 0.9332 0.032 Uiso 0.361(3) 1 calc R . P A 2
C10' C 0.421(3) 0.7740(16) 0.8622(9) 0.026(3) Uani 0.361(3) 1 d D . P A 2
H10' H 0.4734 0.8398 0.8955 0.032 Uiso 0.361(3) 1 calc R . P A 2
C11' C 0.489(2) 0.723(2) 0.7832(13) 0.037(5) Uani 0.361(3) 1 d D . P A 2
H11' H 0.5928 0.7517 0.7579 0.044 Uiso 0.361(3) 1 calc R . P A 2
C12 C 0.4771(2) 0.60568(16) 0.58365(11) 0.0207(3) Uani 1 1 d . . . . .
H12A H 0.3680 0.6499 0.5572 0.025 Uiso 1 1 calc R . . . .
H12B H 0.5739 0.6634 0.6035 0.025 Uiso 1 1 calc R . . . .
C13 C 0.5405(2) 0.52539(17) 0.50648(11) 0.0213(3) Uani 1 1 d . . . . .
H13A H 0.6680 0.5015 0.5254 0.026 Uiso 1 1 calc R . . . .
H13B H 0.4652 0.4534 0.5011 0.026 Uiso 1 1 calc R . . . .
C14 C 0.5274(2) 0.58571(17) 0.41043(11) 0.0221(3) Uani 1 1 d . . . . .
O14 O 0.51367(19) 0.69409(12) 0.40237(8) 0.0301(3) Uani 1 1 d . . . . .
C15 C 0.5319(3) 0.50397(19) 0.32681(12) 0.0291(4) Uani 1 1 d . . . . .
H15A H 0.6223 0.4422 0.3425 0.044 Uiso 1 1 calc GR . . . .
H15B H 0.5642 0.5491 0.2735 0.044 Uiso 1 1 calc GR . . . .
H15C H 0.4120 0.4683 0.3108 0.044 Uiso 1 1 calc GR . . . .
C16 C 0.7503(2) 0.31271(17) 0.81956(11) 0.0221(3) Uani 1 1 d . . . . .
H16A H 0.8428 0.3007 0.7766 0.027 Uiso 1 1 calc R . . . .
H16B H 0.7182 0.2348 0.8430 0.027 Uiso 1 1 calc R . . . .
C17 C 0.8331(2) 0.38861(17) 0.90258(11) 0.0226(3) Uani 1 1 d . . . . .
C18 C 0.7309(3) 0.47234(18) 0.94623(12) 0.0281(4) Uani 1 1 d . . . . .
H18 H 0.6066 0.4842 0.9239 0.034 Uiso 1 1 calc R . . . .
C19 C 0.8129(3) 0.5390(2) 1.02344(13) 0.0364(5) Uani 1 1 d . . . . .
H19 H 0.7433 0.5949 1.0525 0.044 Uiso 1 1 calc R . . . .
C20 C 0.9975(3) 0.5219(2) 1.05657(13) 0.0398(5) Uani 1 1 d . . . . .
H20 H 1.0527 0.5665 1.1077 0.048 Uiso 1 1 calc R . . . .
C21 C 1.1002(3) 0.4380(2) 1.01348(14) 0.0387(5) Uani 1 1 d . . . . .
H21 H 1.2243 0.4262 1.0362 0.046 Uiso 1 1 calc R . . . .
C22 C 1.0196(3) 0.37157(19) 0.93679(13) 0.0295(4) Uani 1 1 d . . . . .
H22 H 1.0897 0.3156 0.9081 0.035 Uiso 1 1 calc R . . . .
C23 C 0.1075(2) 0.49815(16) 0.58656(11) 0.0204(3) Uani 1 1 d . . . . .
H23A H 0.1074 0.5849 0.5901 0.024 Uiso 1 1 calc R . . . .
H23B H -0.0010 0.4697 0.6134 0.024 Uiso 1 1 calc R . . . .
C24 C 0.0904(2) 0.46195(16) 0.48310(11) 0.0194(3) Uani 1 1 d . . . . .
C25 C 0.0373(2) 0.54684(17) 0.41337(12) 0.0231(3) Uani 1 1 d . . . . .
H25 H 0.0231 0.6264 0.4306 0.028 Uiso 1 1 calc R . . . .
C26 C 0.0049(2) 0.51388(18) 0.31766(12) 0.0264(4) Uani 1 1 d . . . . .
H26 H -0.0323 0.5712 0.2716 0.032 Uiso 1 1 calc R . . . .
C27 C 0.0284(2) 0.39586(18) 0.29137(12) 0.0246(4) Uani 1 1 d . . . . .
H27 H 0.0060 0.3736 0.2278 0.030 Uiso 1 1 calc R . . . .
C28 C 0.0855(2) 0.31082(17) 0.36040(11) 0.0226(3) Uani 1 1 d . . . . .
H28 H 0.1030 0.2318 0.3428 0.027 Uiso 1 1 calc R . . . .
C29 C 0.1168(2) 0.34355(16) 0.45583(11) 0.0212(3) Uani 1 1 d . . . . .
H29 H 0.1553 0.2863 0.5016 0.025 Uiso 1 1 calc R . . . .

loop_
_atom_site_aniso_label
_atom_site_aniso_U_11
_atom_site_aniso_U_22
_atom_site_aniso_U_33
_atom_site_aniso_U_23
_atom_site_aniso_U_13
_atom_site_aniso_U_12
C1 0.0228(7) 0.0161(8) 0.0155(6) -0.0023(6) 0.0068(5) 0.0001(6)
O1 0.0208(6) 0.0232(6) 0.0237(5) 0.0005(5) 0.0076(4) -0.0010(5)
N2 0.0220(6) 0.0165(7) 0.0191(6) 0.0012(5) 0.0048(5) 0.0019(5)
C3 0.0253(8) 0.0167(8) 0.0191(7) -0.0022(6) 0.0097(6) 0.0003(6)
O3 0.0339(6) 0.0234(7) 0.0256(6) 0.0067(5) 0.0106(5) -0.0003(5)
C4 0.0229(7) 0.0174(8) 0.0196(7) -0.0027(6) 0.0096(6) -0.0001(6)
O4 0.0256(6) 0.0219(7) 0.0275(6) -0.0025(5) 0.0100(4) -0.0056(5)
N5 0.0188(6) 0.0164(7) 0.0193(6) 0.0001(5) 0.0049(5) -0.0008(5)
C6 0.0207(7) 0.0142(8) 0.0185(7) 0.0004(6) 0.0064(6) -0.0006(6)
C7 0.026(2) 0.013(3) 0.017(3) -0.002(3) 0.004(2) 0.005(2)
S8 0.0379(12) 0.0168(5) 0.0302(6) -0.0063(4) 0.0125(7) -0.0057(7)
C9 0.051(4) 0.020(3) 0.026(3) -0.007(2) 0.012(3) 0.003(3)
C10 0.034(5) 0.028(5) 0.025(4) 0.005(3) 0.014(3) 0.006(3)
C11 0.049(6) 0.036(5) 0.037(5) -0.001(3) -0.001(3) 0.002(4)
C7' 0.021(3) 0.020(4) 0.019(5) 0.006(3) 0.007(3) -0.001(3)
S8' 0.0234(9) 0.0195(12) 0.0201(9) -0.0045(8) 0.0091(7) 0.0007(8)
C9' 0.028(9) 0.029(9) 0.024(4) -0.008(6) 0.009(5) 0.001(6)
C10' 0.032(5) 0.019(4) 0.027(6) -0.003(4) 0.001(4) -0.007(3)
C11' 0.025(7) 0.037(6) 0.051(9) 0.005(5) 0.014(5) 0.006(5)
C12 0.0250(8) 0.0170(9) 0.0209(7) 0.0030(6) 0.0064(6) -0.0010(6)
C13 0.0230(8) 0.0213(9) 0.0212(7) 0.0011(7) 0.0088(6) -0.0010(6)
C14 0.0204(7) 0.0253(9) 0.0215(7) 0.0010(7) 0.0060(6) -0.0047(7)
O14 0.0426(7) 0.0243(8) 0.0243(6) 0.0043(5) 0.0081(5) -0.0053(6)
C15 0.0363(9) 0.0307(11) 0.0214(8) -0.0015(7) 0.0079(7) -0.0036(8)
C16 0.0255(8) 0.0183(8) 0.0230(7) 0.0017(6) 0.0048(6) 0.0052(6)
C17 0.0286(8) 0.0218(9) 0.0181(7) 0.0058(7) 0.0056(6) -0.0008(7)
C18 0.0348(9) 0.0282(10) 0.0221(8) -0.0010(7) 0.0071(7) 0.0003(8)
C19 0.0554(13) 0.0318(11) 0.0238(8) -0.0033(8) 0.0117(8) -0.0050(9)
C20 0.0580(13) 0.0389(13) 0.0212(8) 0.0026(8) -0.0007(8) -0.0181(10)
C21 0.0375(11) 0.0457(13) 0.0311(10) 0.0107(9) -0.0037(8) -0.0109(9)
C22 0.0289(9) 0.0321(11) 0.0275(8) 0.0100(7) 0.0036(7) -0.0004(7)
C23 0.0194(7) 0.0198(8) 0.0224(7) -0.0007(6) 0.0043(6) 0.0031(6)
C24 0.0161(7) 0.0209(9) 0.0218(8) -0.0013(6) 0.0047(6) -0.0010(6)
C25 0.0257(8) 0.0184(9) 0.0260(8) 0.0005(6) 0.0057(6) 0.0032(6)
C26 0.0292(8) 0.0252(9) 0.0248(8) 0.0038(7) 0.0033(6) 0.0050(7)
C27 0.0257(8) 0.0265(10) 0.0217(8) -0.0013(7) 0.0029(6) -0.0009(7)
C28 0.0249(8) 0.0179(8) 0.0258(8) -0.0027(7) 0.0065(6) -0.0031(6)
C29 0.0225(8) 0.0177(8) 0.0238(8) 0.0021(6) 0.0051(6) -0.0004(6)

loop_
_atom_type_symbol
_atom_type_description
_atom_type_scat_dispersion_real
_atom_type_scat_dispersion_imag
_atom_type_scat_source
C C 0.0181 0.0091 'International Tables Vol C Tables 4.2.6.8 and 6.1.1.4'
H H 0.0000 0.0000 'International Tables Vol C Tables 4.2.6.8 and 6.1.1.4'
N N 0.0311 0.0180 'International Tables Vol C Tables 4.2.6.8 and 6.1.1.4'
O O 0.0492 0.0322 'International Tables Vol C Tables 4.2.6.8 and 6.1.1.4'
S S 0.3331 0.5567 'International Tables Vol C Tables 4.2.6.8 and 6.1.1.4'

loop_
_exptl_crystal_face_index_h
_exptl_crystal_face_index_k
_exptl_crystal_face_index_l
_exptl_crystal_face_perp_dist
-1 0 -9 0.0517
-1 -7 0 0.0925
0 5 -6 0.0861
3 -6 2 0.0674
0 7 -4 0.0963
-5 1 2 0.0701
-1 6 5 0.0794
-1 0 9 0.0744
1 -5 -6 0.0701
0 -7 -1 0.0796
1 -1 8 0.0637
2 5 6 0.0783
2 -4 5 0.0622
4 1 4 0.0836
5 1 -2 0.0855
3 3 -7 0.0863
2 -6 -2 0.0691
3 -1 -7 0.0865
0 1 -9 0.0547
0 -3 -8 0.0570
0 6 5 0.0773
0 0 9 0.0626

loop_
_geom_angle_atom_site_label_1
_geom_angle_atom_site_label_2
_geom_angle_atom_site_label_3
_geom_angle
O1 C1 N2 120.97(14)
O1 C1 C6 120.84(15)
N2 C1 C6 117.79(13)
C1 N2 C3 122.63(14)
C1 N2 C16 118.01(13)
C3 N2 C16 119.36(14)
N2 C3 C4 117.54(14)
O3 C3 N2 122.56(15)
O3 C3 C4 119.84(15)
O4 C4 C3 117.60(15)
O4 C4 N5 124.34(16)
N5 C4 C3 118.06(14)
C4 N5 C6 121.35(13)
C4 N5 C23 116.26(14)
C6 N5 C23 118.88(13)
C1 C6 C7 104.0(10)
N5 C6 C1 111.57(13)
N5 C6 C7 108.3(9)
N5 C6 C7' 110.6(17)
N5 C6 C12 110.94(13)
C7' C6 C1 106.7(19)
C7' C6 C12 108.6(19)
C12 C6 C1 108.25(13)
C12 C6 C7 113.6(10)
C6 C7 S8 120.4(14)
C11 C7 C6 127.4(16)
C11 C7 S8 112.1(8)
C7 S8 C9 91.2(7)
S8 C9 H9 123.6
C10 C9 S8 112.9(12)
C10 C9 H9 123.6
C9 C10 H10 124.1
C9 C10 C11 111.9(15)
C11 C10 H10 124.1
C7 C11 C10 112.0(13)
C7 C11 H11 124.0
C10 C11 H11 124.0
C6 C7' S8' 121(3)
C11' C7' C6 129(3)
C11' C7' S8' 108.9(12)
C9' S8' C7' 92.3(14)
S8' C9' H9' 122.9
C10' C9' S8' 114(2)
C10' C9' H9' 122.9
C9' C10' H10' 124.6
C9' C10' C11' 111(2)
C11' C10' H10' 124.6
C7' C11' C10' 114(2)
C7' C11' H11' 123.1
C10' C11' H11' 123.1
C6 C12 H12A 109.0
C6 C12 H12B 109.0
H12A C12 H12B 107.8
C13 C12 C6 113.03(14)
C13 C12 H12A 109.0
C13 C12 H12B 109.0
C12 C13 H13A 109.0
C12 C13 H13B 109.0
H13A C13 H13B 107.8
C14 C13 C12 113.06(14)
C14 C13 H13A 109.0
C14 C13 H13B 109.0
O14 C14 C13 121.50(15)
O14 C14 C15 122.67(15)
C15 C14 C13 115.83(16)
C14 C15 H15A 109.5
C14 C15 H15B 109.5
C14 C15 H15C 109.5
H15A C15 H15B 109.5
H15A C15 H15C 109.5
H15B C15 H15C 109.5
N2 C16 H16A 109.0
N2 C16 H16B 109.0
N2 C16 C17 113.12(14)
H16A C16 H16B 107.8
C17 C16 H16A 109.0
C17 C16 H16B 109.0
C18 C17 C16 122.67(16)
C18 C17 C22 119.19(17)
C22 C17 C16 118.13(16)
C17 C18 H18 119.7
C17 C18 C19 120.53(18)
C19 C18 H18 119.7
C18 C19 H19 120.1
C20 C19 C18 119.9(2)
C20 C19 H19 120.1
C19 C20 H20 120.1
C19 C20 C21 119.86(19)
C21 C20 H20 120.1
C20 C21 H21 119.7
C20 C21 C22 120.6(2)
C22 C21 H21 119.7
C17 C22 H22 120.0
C21 C22 C17 119.99(19)
C21 C22 H22 120.0
N5 C23 H23A 108.5
N5 C23 H23B 108.5
N5 C23 C24 115.09(13)
H23A C23 H23B 107.5
C24 C23 H23A 108.5
C24 C23 H23B 108.5
C25 C24 C23 119.38(15)
C25 C24 C29 118.95(15)
C29 C24 C23 121.57(15)
C24 C25 H25 119.7
C24 C25 C26 120.68(17)
C26 C25 H25 119.7
C25 C26 H26 120.0
C27 C26 C25 119.98(17)
C27 C26 H26 120.0
C26 C27 H27 120.1
C26 C27 C28 119.75(16)
C28 C27 H27 120.1
C27 C28 H28 119.9
C27 C28 C29 120.26(17)
C29 C28 H28 119.9
C24 C29 H29 119.8
C28 C29 C24 120.35(16)
C28 C29 H29 119.8

loop_
_geom_bond_atom_site_label_1
_geom_bond_atom_site_label_2
_geom_bond_distance
C1 O1 1.212(2)
C1 N2 1.382(2)
C1 C6 1.537(2)
N2 C3 1.384(2)
N2 C16 1.472(2)
C3 O3 1.204(2)
C3 C4 1.535(2)
C4 O4 1.217(2)
C4 N5 1.355(2)
N5 C6 1.475(2)
N5 C23 1.4786(19)
C6 C7 1.547(7)
C6 C7' 1.504(13)
C6 C12 1.537(2)
C7 S8 1.71(2)
C7 C11 1.38(2)
S8 C9 1.722(9)
C9 H9 0.9300
C9 C10 1.348(15)
C10 H10 0.9300
C10 C11 1.43(2)
C11 H11 0.9300
C7' S8' 1.69(4)
C7' C11' 1.41(4)
S8' C9' 1.69(3)
C9' H9' 0.9300
C9' C10' 1.32(3)
C10' H10' 0.9300
C10' C11' 1.40(2)
C11' H11' 0.9300
C12 H12A 0.9700
C12 H12B 0.9700
C12 C13 1.528(2)
C13 H13A 0.9700
C13 H13B 0.9700
C13 C14 1.511(2)
C14 O14 1.218(2)
C14 C15 1.499(2)
C15 H15A 0.9600
C15 H15B 0.9600
C15 H15C 0.9600
C16 H16A 0.9700
C16 H16B 0.9700
C16 C17 1.514(2)
C17 C18 1.386(3)
C17 C22 1.396(2)
C18 H18 0.9300
C18 C19 1.396(3)
C19 H19 0.9300
C19 C20 1.380(3)
C20 H20 0.9300
C20 C21 1.385(3)
C21 H21 0.9300
C21 C22 1.386(3)
C22 H22 0.9300
C23 H23A 0.9700
C23 H23B 0.9700
C23 C24 1.511(2)
C24 C25 1.390(2)
C24 C29 1.397(2)
C25 H25 0.9300
C25 C26 1.398(2)
C26 H26 0.9300
C26 C27 1.385(3)
C27 H27 0.9300
C27 C28 1.390(2)
C28 H28 0.9300
C28 C29 1.393(2)
C29 H29 0.9300

loop_
_geom_torsion_atom_site_label_1
_geom_torsion_atom_site_label_2
_geom_torsion_atom_site_label_3
_geom_torsion_atom_site_label_4
_geom_torsion
C1 N2 C3 O3 -168.53(15)
C1 N2 C3 C4 14.2(2)
C1 N2 C16 C17 69.96(18)
C1 C6 C7 S8 62.3(18)
C1 C6 C7 C11 -113(2)
C1 C6 C7' S8' -105(3)
C1 C6 C7' C11' 65(5)
C1 C6 C12 C13 59.65(17)
O1 C1 N2 C3 -177.12(14)
O1 C1 N2 C16 2.5(2)
O1 C1 C6 N5 153.81(14)
O1 C1 C6 C7 -89.6(10)
O1 C1 C6 C7' -85.3(19)
O1 C1 C6 C12 31.5(2)
N2 C1 C6 N5 -33.35(18)
N2 C1 C6 C7 83.2(10)
N2 C1 C6 C7' 87.6(19)
N2 C1 C6 C12 -155.69(13)
N2 C3 C4 O4 165.70(14)
N2 C3 C4 N5 -13.7(2)
N2 C16 C17 C18 23.2(2)
N2 C16 C17 C22 -157.69(15)
C3 N2 C16 C17 -110.37(17)
C3 C4 N5 C6 -12.1(2)
C3 C4 N5 C23 -170.76(13)
O3 C3 C4 O4 -11.7(2)
O3 C3 C4 N5 168.90(15)
C4 N5 C6 C1 34.48(19)
C4 N5 C6 C7 -79.4(11)
C4 N5 C6 C7' -84(2)
C4 N5 C6 C12 155.26(14)
C4 N5 C23 C24 -98.50(17)
O4 C4 N5 C6 168.45(15)
O4 C4 N5 C23 9.8(2)
N5 C6 C7 S8 -178.9(14)
N5 C6 C7 C11 6(3)
N5 C6 C7' S8' 16(4)
N5 C6 C7' C11' -174(4)
N5 C6 C12 C13 -63.08(17)
N5 C23 C24 C25 -135.84(16)
N5 C23 C24 C29 47.7(2)
C6 C1 N2 C3 10.1(2)
C6 C1 N2 C16 -170.29(13)
C6 N5 C23 C24 102.33(16)
C6 C7 S8 C9 -176.2(18)
C6 C7 C11 C10 177(2)
C6 C7' S8' C9' 172(4)
C6 C7' C11' C10' -170(4)
C6 C12 C13 C14 161.82(13)
C7 C6 C12 C13 174.6(11)
C7 S8 C9 C10 -0.9(15)
S8 C7 C11 C10 1(2)
S8 C9 C10 C11 1.7(18)
C9 C10 C11 C7 -2(2)
C11 C7 S8 C9 -0.2(18)
C7' C6 C12 C13 175.1(19)
C7' S8' C9' C10' 0(3)
S8' C7' C11' C10' 0(4)
S8' C9' C10' C11' 0(3)
C9' C10' C11' C7' 0(4)
C11' C7' S8' C9' 0(3)
C12 C6 C7 S8 -55(2)
C12 C6 C7 C11 129(2)
C12 C6 C7' S8' 138(3)
C12 C6 C7' C11' -52(5)
C12 C13 C14 O14 17.4(2)
C12 C13 C14 C15 -162.43(15)
C16 N2 C3 O3 11.8(2)
C16 N2 C3 C4 -165.46(13)
C16 C17 C18 C19 179.10(16)
C16 C17 C22 C21 -179.13(16)
C17 C18 C19 C20 0.2(3)
C18 C17 C22 C21 0.0(3)
C18 C19 C20 C21 -0.4(3)
C19 C20 C21 C22 0.5(3)
C20 C21 C22 C17 -0.2(3)
C22 C17 C18 C19 0.0(3)
C23 N5 C6 C1 -167.45(12)
C23 N5 C6 C7 78.7(11)
C23 N5 C6 C7' 74(2)
C23 N5 C6 C12 -46.67(18)
C23 C24 C25 C26 -174.51(15)
C23 C24 C29 C28 174.81(14)
C24 C25 C26 C27 -0.9(3)
C25 C24 C29 C28 -1.6(2)
C25 C26 C27 C28 -0.5(3)
C26 C27 C28 C29 0.9(2)
C27 C28 C29 C24 0.2(2)
C29 C24 C25 C26 2.0(2)

loop_
_exptl_oxdiff_crystal_face_indexfrac_h
_exptl_oxdiff_crystal_face_indexfrac_k
_exptl_oxdiff_crystal_face_indexfrac_l
_exptl_oxdiff_crystal_face_x
_exptl_oxdiff_crystal_face_y
_exptl_oxdiff_crystal_face_z
-1.0000 0.0000 -9.0000 -0.3509 0.8742 0.4248
-1.0000 -7.0000 -0.0000 -0.2184 0.4165 -0.8703
-0.0000 5.0000 -6.0000 -0.0881 0.2852 0.9048
3.0000 -6.0000 2.0000 0.6667 0.1774 -0.8377
-0.0000 7.0000 -4.0000 -0.0562 -0.0302 1.0587
-5.0000 1.0000 2.0000 -1.0360 -0.2754 0.0261
-1.0000 6.0000 5.0000 -0.1329 -0.8524 0.5082
-1.0000 -0.0000 9.0000 -0.0760 -0.8823 -0.4262
1.0000 -5.0000 -6.0000 0.1183 0.8899 -0.3367
-0.0000 -7.0000 -1.0000 -0.0202 0.5181 -0.8223
1.0000 -1.0000 8.0000 0.3349 -0.7166 -0.5018
2.0000 5.0000 6.0000 0.5220 -0.8778 0.3389
2.0000 -4.0000 5.0000 0.5005 -0.2396 -0.7319
4.0000 1.0000 4.0000 0.9156 -0.4343 -0.0620
5.0000 1.0000 -2.0000 1.0374 0.1553 0.2224
3.0000 3.0000 -7.0000 0.5356 0.5150 0.7058
2.0000 -6.0000 -2.0000 0.3922 0.5637 -0.6493
3.0000 -1.0000 -7.0000 0.5328 0.7553 0.2089
-0.0000 1.0000 -9.0000 -0.1367 0.8182 0.5497
-0.0000 -3.0000 -8.0000 -0.1243 0.9609 0.0056
0.0000 6.0000 5.0000 0.0805 -0.8484 0.5089
0.0000 -0.0000 9.0000 0.1374 -0.8783 -0.4255
